data_1571149
loop_
_publ_author_name
'Li, Jiaming'
'Ni, Hao'
'Zhang, Weiwei'
'Lai, Zhencheng'
'Jin, Huimin'
'Zeng, Linwei'
'Cui, Sunliang'

_publ_section_title
;
 A multicomponent reaction for modular assembly of indole-fused
 heterocycles
;
_journal_issue 14
_journal_name_full 'Chemical Science'
_journal_page_first 5211
_journal_page_last 5217
_journal_paper_doi 10.1039/D4SC00522H
_journal_volume 15
_journal_year 2024
_chemical_formula_moiety 'C14 H15 Br Cl N2 O'
_chemical_formula_sum 'C14 H15 Br Cl N2 O'
_chemical_formula_weight 342.64
_space_group_crystal_system monoclinic
_space_group_IT_number 14
_space_group_name_Hall '-P 2ybc'
_space_group_name_H-M_alt 'P 1 21/c 1'
_atom_sites_solution_hydrogens geom
_atom_sites_solution_primary dual
_audit_creation_date 2021-01-26
_audit_creation_method
;
Olex2 1.2
(compiled 2018.05.29 svn.r3508 for OlexSys, GUI svn.r5506)
;
_audit_update_record
;
2023-02-21 deposited with the CCDC.	2024-03-04 downloaded from the CCDC.
;
_cell_angle_alpha 90
_cell_angle_beta 96.360(2)
_cell_angle_gamma 90
_cell_formula_units_Z 4
_cell_length_a 11.4362(6)
_cell_length_b 11.6969(6)
_cell_length_c 10.4292(6)
_cell_measurement_reflns_used 9971
_cell_measurement_temperature 170(2)
_cell_measurement_theta_max 25.33
_cell_measurement_theta_min 2.50
_cell_volume 1386.51(13)
_computing_cell_refinement 'SAINT V8.40B (Bruker Nano, Inc., 2019)'
_computing_data_collection 'Bruker Instrument Service vV6.2.14'
_computing_data_reduction 'SAINT V8.40B (Bruker Nano, Inc., 2019)'
_computing_molecular_graphics 'Olex2 (Dolomanov et al., 2009)'
_computing_publication_material 'Olex2 (Dolomanov et al., 2009)'
_computing_structure_refinement 'ShelXL (Sheldrick, 2015)'
_computing_structure_solution 'ShelXT (Sheldrick, 2015)'
_diffrn_ambient_temperature 170.0
_diffrn_measured_fraction_theta_full 1.000
_diffrn_measured_fraction_theta_max 0.999
_diffrn_measurement_device_type 'zju Bruker D8 Venture Ims3.0'
_diffrn_measurement_method '\f and \w scans'
_diffrn_radiation_type MoK\a
_diffrn_radiation_wavelength 0.71073
_diffrn_reflns_av_R_equivalents 0.0434
_diffrn_reflns_av_unetI/netI 0.0226
_diffrn_reflns_Laue_measured_fraction_full 1.000
_diffrn_reflns_Laue_measured_fraction_max 0.999
_diffrn_reflns_limit_h_max 13
_diffrn_reflns_limit_h_min -13
_diffrn_reflns_limit_k_max 14
_diffrn_reflns_limit_k_min -14
_diffrn_reflns_limit_l_max 12
_diffrn_reflns_limit_l_min -12
_diffrn_reflns_number 28315
_diffrn_reflns_point_group_measured_fraction_full 1.000
_diffrn_reflns_point_group_measured_fraction_max 0.999
_diffrn_reflns_theta_full 25.242
_diffrn_reflns_theta_max 25.341
_diffrn_reflns_theta_min 2.499
_diffrn_standards_number 0
_exptl_absorpt_coefficient_mu 3.150
_exptl_absorpt_correction_T_max 0.7452
_exptl_absorpt_correction_T_min 0.5734
_exptl_absorpt_correction_type multi-scan
_exptl_absorpt_process_details
;
SADABS-2016/2 (Bruker,2016/2) was used for absorption correction.
wR2(int) was 0.1179 before and 0.0573 after correction.
The Ratio of minimum to maximum transmission is 0.7695.
The \l/2 correction factor is Not present.
;
_exptl_crystal_colour colourless
_exptl_crystal_colour_primary colourless
_exptl_crystal_density_diffrn 1.641
_exptl_crystal_description block
_exptl_crystal_F_000 692
_exptl_crystal_size_max 0.38
_exptl_crystal_size_mid 0.26
_exptl_crystal_size_min 0.19
_refine_diff_density_max 0.821
_refine_diff_density_min -0.647
_refine_diff_density_rms 0.061
_refine_ls_extinction_method none
_refine_ls_goodness_of_fit_ref 1.027
_refine_ls_hydrogen_treatment constr
_refine_ls_matrix_type full
_refine_ls_number_parameters 173
_refine_ls_number_reflns 2541
_refine_ls_number_restraints 0
_refine_ls_restrained_S_all 1.027
_refine_ls_R_factor_all 0.0302
_refine_ls_R_factor_gt 0.0281
_refine_ls_shift/su_max 0.001
_refine_ls_shift/su_mean 0.000
_refine_ls_structure_factor_coef Fsqd
_refine_ls_weighting_details 'w=1/[\s^2^(Fo^2^)+(0.0264P)^2^+1.9143P] where P=(Fo^2^+2Fc^2^)/3'
_refine_ls_weighting_scheme calc
_refine_ls_wR_factor_gt 0.0707
_refine_ls_wR_factor_ref 0.0722
_reflns_Friedel_coverage 0.000
_reflns_number_gt 2354
_reflns_number_total 2541
_reflns_threshold_expression 'I > 2\s(I)'
_cod_data_source_file d4sc00522h2.cif
_cod_data_source_block mo_210125_ljm_4_60_1_0ma
_cod_depositor_comments 'Adding full bibliography for 1571147--1571150.cif.'
_cod_database_code 1571149
_shelx_shelxl_version_number 2018/3
_shelx_space_group_comment
;
The symmetry employed for this shelxl refinement is uniquely defined
by the following loop, which should always be used as a source of
symmetry information in preference to the above space-group names.
They are only intended as comments.
;
_shelx_estimated_absorpt_t_max 0.586
_shelx_estimated_absorpt_t_min 0.381
_olex2_refinement_description
;
1. Fixed Uiso
 At 1.2 times of:
  All C(H) groups, All C(H,H) groups
 At 1.5 times of:
  All C(H,H,H) groups
2.a Secondary CH2 refined with riding coordinates:
 C10(H10A,H10B), C11(H11A,H11B), C13(H13A,H13B), C14(H14A,H14B)
2.b Aromatic/amide H refined with riding coordinates:
 C1(H1), C2(H2), C4(H4), C9(H9)
2.c Idealised Me refined as rotating group:
 C12(H12A,H12B,H12C)
;
_olex2_submission_special_instructions 'No special instructions were received'

loop_
_space_group_symop_operation_xyz
'x, y, z'
'-x, y+1/2, -z+1/2'
'-x, -y, -z'
'x, -y-1/2, z-1/2'

loop_
_atom_site_label
_atom_site_type_symbol
_atom_site_fract_x
_atom_site_fract_y
_atom_site_fract_z
_atom_site_U_iso_or_equiv
_atom_site_adp_type
_atom_site_occupancy
_atom_site_site_symmetry_order
_atom_site_calc_flag
_atom_site_refinement_flags_posn
_atom_site_refinement_flags_adp
_atom_site_refinement_flags_occupancy
_atom_site_disorder_assembly
_atom_site_disorder_group
Br1 Br 0.29463(2) 0.49839(2) 0.89369(3) 0.03999(11) Uani 1 1 d . . . . .
Cl1 Cl 1.09073(5) 0.21507(5) 0.48603(6) 0.03616(16) Uani 1 1 d . . . . .
O1 O 0.86517(14) 0.49067(13) 0.78717(16) 0.0295(4) Uani 1 1 d . . . . .
N1 N 0.68340(16) 0.48063(15) 0.65329(18) 0.0230(4) Uani 1 1 d . . . . .
N2 N 0.92904(16) 0.39648(16) 0.59737(18) 0.0262(4) Uani 1 1 d . . . . .
C1 C 0.4143(2) 0.32561(19) 0.5867(2) 0.0288(5) Uani 1 1 d . . . . .
H1 H 0.384212 0.269970 0.525374 0.035 Uiso 1 1 calc R . . . .
C2 C 0.3465(2) 0.3632(2) 0.6794(2) 0.0304(5) Uani 1 1 d . . . . .
H2 H 0.269609 0.333462 0.682754 0.036 Uiso 1 1 calc R . . . .
C3 C 0.39204(19) 0.4457(2) 0.7688(2) 0.0278(5) Uani 1 1 d . . . . .
C4 C 0.5034(2) 0.49152(18) 0.7710(2) 0.0244(5) Uani 1 1 d . . . . .
H4 H 0.532319 0.547145 0.832870 0.029 Uiso 1 1 calc R . . . .
C5 C 0.57075(18) 0.45164(18) 0.6774(2) 0.0226(4) Uani 1 1 d . . . . .
C6 C 0.52814(19) 0.36987(18) 0.5832(2) 0.0244(5) Uani 1 1 d . . . . .
C7 C 0.6193(2) 0.34969(18) 0.5019(2) 0.0255(5) Uani 1 1 d . . . . .
C8 C 0.71159(19) 0.41869(18) 0.5463(2) 0.0239(4) Uani 1 1 d . . . . .
C9 C 0.76570(19) 0.55245(19) 0.7322(2) 0.0266(5) Uani 1 1 d . . . . .
H9 H 0.754208 0.631820 0.745538 0.032 Uiso 1 1 calc R . . . .
C10 C 0.9541(2) 0.4770(2) 0.6995(2) 0.0307(5) Uani 1 1 d . . . . .
H10A H 0.967780 0.552435 0.660841 0.037 Uiso 1 1 calc R . . . .
H10B H 1.028509 0.453885 0.750639 0.037 Uiso 1 1 calc R . . . .
C11 C 0.8307(2) 0.43116(19) 0.5019(2) 0.0266(5) Uani 1 1 d . . . . .
H11A H 0.833495 0.384756 0.422879 0.032 Uiso 1 1 calc R . . . .
H11B H 0.842059 0.512111 0.478433 0.032 Uiso 1 1 calc R . . . .
C12 C 0.6124(2) 0.2682(2) 0.3904(2) 0.0338(5) Uani 1 1 d . . . . .
H12A H 0.679342 0.280883 0.341101 0.051 Uiso 1 1 calc GR . . . .
H12B H 0.538869 0.280910 0.334512 0.051 Uiso 1 1 calc GR . . . .
H12C H 0.614382 0.189475 0.422788 0.051 Uiso 1 1 calc GR . . . .
C13 C 0.9233(2) 0.27783(19) 0.6402(2) 0.0285(5) Uani 1 1 d . . . . .
H13A H 0.844025 0.262803 0.666144 0.034 Uiso 1 1 calc R . . . .
H13B H 0.981205 0.266438 0.716913 0.034 Uiso 1 1 calc R . . . .
C14 C 0.9478(2) 0.1930(2) 0.5371(2) 0.0302(5) Uani 1 1 d . . . . .
H14A H 0.887351 0.200956 0.462063 0.036 Uiso 1 1 calc R . . . .
H14B H 0.942853 0.114365 0.571263 0.036 Uiso 1 1 calc R . . . .

loop_
_atom_site_aniso_label
_atom_site_aniso_U_11
_atom_site_aniso_U_22
_atom_site_aniso_U_33
_atom_site_aniso_U_23
_atom_site_aniso_U_13
_atom_site_aniso_U_12
Br1 0.02598(15) 0.05445(19) 0.04046(18) 0.00305(12) 0.00783(11) -0.00063(11)
Cl1 0.0317(3) 0.0395(3) 0.0378(3) 0.0000(3) 0.0063(2) 0.0072(2)
O1 0.0222(8) 0.0363(9) 0.0286(9) -0.0067(7) -0.0032(7) 0.0006(6)
N1 0.0218(9) 0.0234(9) 0.0232(9) -0.0019(7) -0.0004(7) -0.0040(7)
N2 0.0250(9) 0.0247(10) 0.0284(10) -0.0011(8) 0.0006(8) 0.0007(8)
C1 0.0270(12) 0.0227(11) 0.0337(12) 0.0030(9) -0.0101(9) -0.0033(9)
C2 0.0210(11) 0.0292(12) 0.0386(13) 0.0096(10) -0.0067(10) -0.0045(9)
C3 0.0221(11) 0.0296(12) 0.0308(12) 0.0091(10) -0.0011(9) 0.0021(9)
C4 0.0235(11) 0.0244(11) 0.0241(12) 0.0039(8) -0.0031(9) -0.0001(8)
C5 0.0210(10) 0.0210(10) 0.0241(11) 0.0042(8) -0.0047(8) -0.0008(8)
C6 0.0260(11) 0.0196(10) 0.0254(11) 0.0042(8) -0.0067(9) -0.0012(8)
C7 0.0299(12) 0.0210(10) 0.0235(11) 0.0005(8) -0.0062(9) 0.0005(9)
C8 0.0271(11) 0.0216(10) 0.0223(11) 0.0006(8) -0.0011(8) 0.0013(9)
C9 0.0218(11) 0.0219(11) 0.0349(12) -0.0064(9) -0.0030(9) -0.0015(9)
C10 0.0219(11) 0.0323(12) 0.0375(13) -0.0062(10) 0.0014(10) -0.0020(9)
C11 0.0294(12) 0.0256(11) 0.0246(11) 0.0011(9) 0.0021(9) 0.0005(9)
C12 0.0403(14) 0.0271(12) 0.0312(12) -0.0057(10) -0.0085(10) 0.0021(10)
C13 0.0289(12) 0.0289(12) 0.0274(11) 0.0030(9) 0.0021(9) 0.0015(9)
C14 0.0271(12) 0.0279(12) 0.0348(13) -0.0001(10) 0.0000(10) 0.0000(9)

loop_
_atom_type_symbol
_atom_type_description
_atom_type_scat_dispersion_real
_atom_type_scat_dispersion_imag
_atom_type_scat_source
C C 0.0033 0.0016 'International Tables Vol C Tables 4.2.6.8 and 6.1.1.4'
H H 0.0000 0.0000 'International Tables Vol C Tables 4.2.6.8 and 6.1.1.4'
Br Br -0.2901 2.4595 'International Tables Vol C Tables 4.2.6.8 and 6.1.1.4'
Cl Cl 0.1484 0.1585 'International Tables Vol C Tables 4.2.6.8 and 6.1.1.4'
N N 0.0061 0.0033 'International Tables Vol C Tables 4.2.6.8 and 6.1.1.4'
O O 0.0106 0.0060 'International Tables Vol C Tables 4.2.6.8 and 6.1.1.4'

loop_
_geom_angle_atom_site_label_1
_geom_angle_atom_site_label_2
_geom_angle_atom_site_label_3
_geom_angle
_geom_angle_site_symmetry_1
_geom_angle_site_symmetry_3
_geom_angle_publ_flag
C9 O1 C10 112.96(18) . . ?
C5 N1 C8 108.68(18) . . ?
C5 N1 C9 126.80(19) . . ?
C8 N1 C9 124.16(19) . . ?
C10 N2 C11 113.47(18) . . ?
C10 N2 C13 114.25(19) . . ?
C13 N2 C11 114.25(18) . . ?
C2 C1 H1 120.1 . . ?
C2 C1 C6 119.8(2) . . ?
C6 C1 H1 120.1 . . ?
C1 C2 H2 120.3 . . ?
C1 C2 C3 119.4(2) . . ?
C3 C2 H2 120.3 . . ?
C2 C3 Br1 118.33(17) . . ?
C4 C3 Br1 118.14(18) . . ?
C4 C3 C2 123.5(2) . . ?
C3 C4 H4 121.9 . . ?
C3 C4 C5 116.2(2) . . ?
C5 C4 H4 121.9 . . ?
N1 C5 C4 130.3(2) . . ?
N1 C5 C6 107.16(19) . . ?
C4 C5 C6 122.6(2) . . ?
C1 C6 C5 118.6(2) . . ?
C1 C6 C7 133.7(2) . . ?
C5 C6 C7 107.69(19) . . ?
C6 C7 C12 125.7(2) . . ?
C8 C7 C6 106.67(19) . . ?
C8 C7 C12 127.6(2) . . ?
N1 C8 C11 119.73(19) . . ?
C7 C8 N1 109.8(2) . . ?
C7 C8 C11 130.4(2) . . ?
O1 C9 N1 112.14(18) . . ?
O1 C9 H9 123.9 . . ?
N1 C9 H9 123.9 . . ?
O1 C10 H10A 108.2 . . ?
O1 C10 H10B 108.2 . . ?
N2 C10 O1 116.51(19) . . ?
N2 C10 H10A 108.2 . . ?
N2 C10 H10B 108.2 . . ?
H10A C10 H10B 107.3 . . ?
N2 C11 C8 114.66(18) . . ?
N2 C11 H11A 108.6 . . ?
N2 C11 H11B 108.6 . . ?
C8 C11 H11A 108.6 . . ?
C8 C11 H11B 108.6 . . ?
H11A C11 H11B 107.6 . . ?
C7 C12 H12A 109.5 . . ?
C7 C12 H12B 109.5 . . ?
C7 C12 H12C 109.5 . . ?
H12A C12 H12B 109.5 . . ?
H12A C12 H12C 109.5 . . ?
H12B C12 H12C 109.5 . . ?
N2 C13 H13A 109.0 . . ?
N2 C13 H13B 109.0 . . ?
N2 C13 C14 112.84(19) . . ?
H13A C13 H13B 107.8 . . ?
C14 C13 H13A 109.0 . . ?
C14 C13 H13B 109.0 . . ?
Cl1 C14 H14A 109.4 . . ?
Cl1 C14 H14B 109.4 . . ?
C13 C14 Cl1 111.35(16) . . ?
C13 C14 H14A 109.4 . . ?
C13 C14 H14B 109.4 . . ?
H14A C14 H14B 108.0 . . ?

loop_
_geom_bond_atom_site_label_1
_geom_bond_atom_site_label_2
_geom_bond_distance
_geom_bond_site_symmetry_2
_geom_bond_publ_flag
Br1 C3 1.907(2) . ?
Cl1 C14 1.793(2) . ?
O1 C9 1.414(3) . ?
O1 C10 1.450(3) . ?
N1 C5 1.382(3) . ?
N1 C8 1.398(3) . ?
N1 C9 1.448(3) . ?
N2 C10 1.427(3) . ?
N2 C11 1.474(3) . ?
N2 C13 1.462(3) . ?
C1 H1 0.9500 . ?
C1 C2 1.376(4) . ?
C1 C6 1.405(3) . ?
C2 H2 0.9500 . ?
C2 C3 1.402(3) . ?
C3 C4 1.379(3) . ?
C4 H4 0.9500 . ?
C4 C5 1.389(3) . ?
C5 C6 1.419(3) . ?
C6 C7 1.435(3) . ?
C7 C8 1.368(3) . ?
C7 C12 1.499(3) . ?
C8 C11 1.494(3) . ?
C9 H9 0.9500 . ?
C10 H10A 0.9900 . ?
C10 H10B 0.9900 . ?
C11 H11A 0.9900 . ?
C11 H11B 0.9900 . ?
C12 H12A 0.9800 . ?
C12 H12B 0.9800 . ?
C12 H12C 0.9800 . ?
C13 H13A 0.9900 . ?
C13 H13B 0.9900 . ?
C13 C14 1.512(3) . ?
C14 H14A 0.9900 . ?
C14 H14B 0.9900 . ?
